data_4082212
loop_
_publ_author_name
'Ouyang, Zhenwu'
'Deng, Liang'

_publ_section_title
;
 Iron(II) Complexes Featuring Bidentate N-Heterocyclic Carbene--Silyl
 Ligands: Synthesis and Characterization
;
_journal_issue 24
_journal_name_full Organometallics
_journal_page_first 7268
_journal_paper_doi 10.1021/om4010274
_journal_volume 32
_journal_year 2013
_chemical_formula_sum 'C49 H54 Fe N4 Si'
_chemical_formula_weight 782.90
_chemical_name_systematic
; 
 ? 
;
_space_group_IT_number 14
_symmetry_cell_setting monoclinic
_symmetry_space_group_name_Hall '-P 2yn'
_symmetry_space_group_name_H-M 'P 1 21/n 1'
_atom_sites_solution_hydrogens geom
_atom_sites_solution_primary direct
_atom_sites_solution_secondary difmap
_audit_creation_method SHELXL-97
_cell_angle_alpha 90.00
_cell_angle_beta 107.507(2)
_cell_angle_gamma 90.00
_cell_formula_units_Z 4
_cell_length_a 16.4326(18)
_cell_length_b 11.0713(12)
_cell_length_c 24.504(3)
_cell_measurement_reflns_used 4668
_cell_measurement_temperature 140(2)
_cell_measurement_theta_max 25.52
_cell_measurement_theta_min 2.25
_cell_volume 4251.5(8)
_computing_cell_refinement 'Bruker SAINT'
_computing_data_collection 'Bruker APEX2'
_computing_data_reduction 'Bruker SAINT'
_computing_molecular_graphics 'Bruker SHELXTL'
_computing_publication_material 'Bruker SHELXTL'
_computing_structure_refinement 'SHELXL-97 (Sheldrick, 2008)'
_computing_structure_solution 'SHELXS-97 (Sheldrick, 2008)'
_diffrn_ambient_temperature 140(2)
_diffrn_measured_fraction_theta_full 0.995
_diffrn_measured_fraction_theta_max 0.995
_diffrn_measurement_device_type 'Bruker APEX-II CCD'
_diffrn_measurement_method '\f and \w scans'
_diffrn_radiation_monochromator graphite
_diffrn_radiation_source 'fine-focus sealed tube'
_diffrn_radiation_type MoK\a
_diffrn_radiation_wavelength 0.71073
_diffrn_reflns_av_R_equivalents 0.0708
_diffrn_reflns_av_sigmaI/netI 0.0801
_diffrn_reflns_limit_h_max 14
_diffrn_reflns_limit_h_min -23
_diffrn_reflns_limit_k_max 15
_diffrn_reflns_limit_k_min -15
_diffrn_reflns_limit_l_max 34
_diffrn_reflns_limit_l_min -34
_diffrn_reflns_number 40764
_diffrn_reflns_theta_full 30.19
_diffrn_reflns_theta_max 30.19
_diffrn_reflns_theta_min 1.33
_exptl_absorpt_coefficient_mu 0.421
_exptl_absorpt_correction_T_max 0.9205
_exptl_absorpt_correction_T_min 0.9020
_exptl_absorpt_correction_type multi-scan
_exptl_absorpt_process_details sadabs
_exptl_crystal_colour red
_exptl_crystal_density_diffrn 1.223
_exptl_crystal_density_method 'not measured'
_exptl_crystal_description block
_exptl_crystal_F_000 1664
_exptl_crystal_size_max 0.25
_exptl_crystal_size_mid 0.22
_exptl_crystal_size_min 0.20
_refine_diff_density_max 0.380
_refine_diff_density_min -0.373
_refine_diff_density_rms 0.073
_refine_ls_extinction_method none
_refine_ls_goodness_of_fit_ref 1.001
_refine_ls_hydrogen_treatment constr
_refine_ls_matrix_type full
_refine_ls_number_parameters 507
_refine_ls_number_reflns 12545
_refine_ls_number_restraints 0
_refine_ls_restrained_S_all 1.001
_refine_ls_R_factor_all 0.1003
_refine_ls_R_factor_gt 0.0501
_refine_ls_shift/su_max 0.023
_refine_ls_shift/su_mean 0.000
_refine_ls_structure_factor_coef Fsqd
_refine_ls_weighting_details 'calc w=1/[\s^2^(Fo^2^)+(0.0674P)^2^+0.0000P] where P=(Fo^2^+2Fc^2^)/3'
_refine_ls_weighting_scheme calc
_refine_ls_wR_factor_gt 0.1187
_refine_ls_wR_factor_ref 0.1416
_reflns_number_gt 7670
_reflns_number_total 12545
_reflns_threshold_expression >2sigma(I)
_cod_data_source_file om4010274_si_002.cif
_cod_data_source_block 2
_cod_depositor_comments
;
The following automatic conversions were performed:

'_symmetry_cell_setting' value 'Monoclinic' changed to 'monoclinic'
according to /home/saulius/struct/CIF-dictionaries/cif_core.dic
dictionary named 'cif_core.dic' version 2.4.2 from 2011-04-26.

Automatic conversion script
Id: cif_fix_values 1891 2012-01-12 08:04:46Z andrius 
;
_cod_original_sg_symbol_H-M P2(1)/n
_cod_database_code 4082212

loop_
_symmetry_equiv_pos_as_xyz
'x, y, z'
'-x+1/2, y+1/2, -z+1/2'
'-x, -y, -z'
'x-1/2, -y-1/2, z-1/2'

loop_
_atom_site_label
_atom_site_type_symbol
_atom_site_fract_x
_atom_site_fract_y
_atom_site_fract_z
_atom_site_U_iso_or_equiv
_atom_site_adp_type
_atom_site_occupancy
_atom_site_symmetry_multiplicity
_atom_site_calc_flag
_atom_site_refinement_flags
Fe1 Fe 0.87671(2) 0.23364(3) 0.115276(13) 0.02079(9) Uani 1 1 d .
Si1 Si 0.85965(4) 0.16248(5) 0.20354(2) 0.02314(13) Uani 1 1 d .
N1 N 0.96089(13) 0.43930(16) 0.19369(8) 0.0310(4) Uani 1 1 d .
N2 N 0.85569(14) 0.49987(16) 0.12337(8) 0.0330(5) Uani 1 1 d .
N3 N 0.91073(11) 0.01539(15) 0.05885(7) 0.0223(4) Uani 1 1 d .
N4 N 0.77702(11) 0.01258(15) 0.05057(7) 0.0229(4) Uani 1 1 d .
C1 C 0.89917(15) 0.39637(19) 0.14578(9) 0.0273(5) Uani 1 1 d .
C2 C 0.85005(13) 0.07674(18) 0.07620(8) 0.0212(4) Uani 1 1 d .
C3 C 0.94383(15) 0.26324(19) 0.05673(10) 0.0282(5) Uani 1 1 d .
H3A H 0.9091 0.2438 0.0171 0.034 Uiso 1 1 calc R
H3B H 0.9650 0.3473 0.0583 0.034 Uiso 1 1 calc R
C4 C 0.95332(19) 0.5634(2) 0.19995(12) 0.0453(7) Uani 1 1 d .
H4 H 0.9881 0.6121 0.2299 0.054 Uiso 1 1 calc R
C5 C 0.88847(19) 0.6011(2) 0.15640(12) 0.0447(7) Uani 1 1 d .
H5 H 0.8683 0.6818 0.1492 0.054 Uiso 1 1 calc R
C6 C 1.02545(16) 0.3699(2) 0.23380(9) 0.0300(5) Uani 1 1 d .
C7 C 1.11038(17) 0.3866(2) 0.23565(10) 0.0358(6) Uani 1 1 d .
C8 C 1.17224(17) 0.3204(2) 0.27604(11) 0.0388(6) Uani 1 1 d .
H8 H 1.2302 0.3278 0.2770 0.047 Uiso 1 1 calc R
C9 C 1.15191(17) 0.2442(2) 0.31477(11) 0.0370(6) Uani 1 1 d .
C10 C 1.06662(16) 0.2335(2) 0.31251(10) 0.0334(5) Uani 1 1 d .
H10 H 1.0522 0.1829 0.3395 0.040 Uiso 1 1 calc R
C11 C 1.00155(15) 0.2945(2) 0.27196(9) 0.0290(5) Uani 1 1 d .
C12 C 0.90975(15) 0.2712(2) 0.26682(9) 0.0291(5) Uani 1 1 d .
H12A H 0.8780 0.3485 0.2605 0.035 Uiso 1 1 calc R
H12B H 0.9054 0.2352 0.3028 0.035 Uiso 1 1 calc R
C13 C 1.21906(18) 0.1714(3) 0.35720(12) 0.0511(7) Uani 1 1 d .
H13A H 1.2719 0.1724 0.3465 0.077 Uiso 1 1 calc R
H13B H 1.1993 0.0879 0.3573 0.077 Uiso 1 1 calc R
H13C H 1.2298 0.2063 0.3955 0.077 Uiso 1 1 calc R
C14 C 1.13606(19) 0.4738(3) 0.19640(12) 0.0487(7) Uani 1 1 d .
H14A H 1.0913 0.4768 0.1595 0.073 Uiso 1 1 calc R
H14B H 1.1897 0.4469 0.1906 0.073 Uiso 1 1 calc R
H14C H 1.1439 0.5545 0.2137 0.073 Uiso 1 1 calc R
C15 C 0.78550(17) 0.50759(19) 0.07172(10) 0.0330(5) Uani 1 1 d .
C16 C 0.70343(18) 0.4837(2) 0.07425(10) 0.0377(6) Uani 1 1 d .
C17 C 0.63544(19) 0.4984(2) 0.02460(11) 0.0444(7) Uani 1 1 d .
H17 H 0.5792 0.4814 0.0256 0.053 Uiso 1 1 calc R
C18 C 0.6475(2) 0.5371(2) -0.02623(11) 0.0441(7) Uani 1 1 d .
C19 C 0.7298(2) 0.5604(2) -0.02688(11) 0.0448(7) Uani 1 1 d .
H19 H 0.7387 0.5865 -0.0616 0.054 Uiso 1 1 calc R
C20 C 0.80038(18) 0.5473(2) 0.02154(11) 0.0378(6) Uani 1 1 d .
C21 C 0.8883(2) 0.5755(2) 0.01806(14) 0.0528(8) Uani 1 1 d .
H21A H 0.9295 0.5708 0.0564 0.079 Uiso 1 1 calc R
H21B H 0.8888 0.6571 0.0027 0.079 Uiso 1 1 calc R
H21C H 0.9037 0.5169 -0.0071 0.079 Uiso 1 1 calc R
C22 C 0.5720(2) 0.5490(3) -0.07965(12) 0.0594(9) Uani 1 1 d .
H22A H 0.5359 0.6163 -0.0750 0.089 Uiso 1 1 calc R
H22B H 0.5387 0.4740 -0.0858 0.089 Uiso 1 1 calc R
H22C H 0.5924 0.5643 -0.1127 0.089 Uiso 1 1 calc R
C23 C 0.6883(2) 0.4436(3) 0.12912(12) 0.0570(8) Uani 1 1 d .
H23A H 0.7008 0.3572 0.1349 0.086 Uiso 1 1 calc R
H23B H 0.6285 0.4582 0.1269 0.086 Uiso 1 1 calc R
H23C H 0.7255 0.4893 0.1612 0.086 Uiso 1 1 calc R
C24 C 0.87563(15) -0.07948(19) 0.02223(9) 0.0271(5) Uani 1 1 d .
H24 H 0.9050 -0.1325 0.0041 0.033 Uiso 1 1 calc R
C25 C 0.79277(15) -0.0816(2) 0.01747(9) 0.0283(5) Uani 1 1 d .
H25 H 0.7519 -0.1371 -0.0045 0.034 Uiso 1 1 calc R
C26 C 0.99861(13) 0.05102(18) 0.07855(9) 0.0221(4) Uani 1 1 d .
C27 C 1.01414(14) 0.17616(19) 0.07869(9) 0.0245(4) Uani 1 1 d .
C28 C 1.09914(16) 0.2125(2) 0.10333(9) 0.0296(5) Uani 1 1 d .
H28 H 1.1122 0.2962 0.1052 0.036 Uiso 1 1 calc R
C29 C 1.16500(15) 0.1302(2) 0.12518(10) 0.0323(5) Uani 1 1 d .
C30 C 1.14590(15) 0.0084(2) 0.12280(10) 0.0313(5) Uani 1 1 d .
H30 H 1.1909 -0.0481 0.1366 0.038 Uiso 1 1 calc R
C31 C 1.06240(14) -0.0339(2) 0.10065(9) 0.0263(5) Uani 1 1 d .
C32 C 1.04462(16) -0.1668(2) 0.10435(11) 0.0358(6) Uani 1 1 d .
H32A H 0.9914 -0.1773 0.1140 0.054 Uiso 1 1 calc R
H32B H 1.0917 -0.2043 0.1340 0.054 Uiso 1 1 calc R
H32C H 1.0392 -0.2053 0.0674 0.054 Uiso 1 1 calc R
C33 C 1.25618(17) 0.1733(3) 0.15083(12) 0.0478(7) Uani 1 1 d .
H33A H 1.2933 0.1037 0.1652 0.072 Uiso 1 1 calc R
H33B H 1.2591 0.2291 0.1824 0.072 Uiso 1 1 calc R
H33C H 1.2750 0.2148 0.1214 0.072 Uiso 1 1 calc R
C34 C 0.69509(14) 0.03533(19) 0.05759(9) 0.0249(5) Uani 1 1 d .
C35 C 0.66460(14) -0.0439(2) 0.09148(10) 0.0279(5) Uani 1 1 d .
C36 C 0.58471(15) -0.0208(2) 0.09763(11) 0.0353(6) Uani 1 1 d .
H36 H 0.5632 -0.0731 0.1208 0.042 Uiso 1 1 calc R
C37 C 0.53565(15) 0.0763(2) 0.07088(11) 0.0387(6) Uani 1 1 d .
C38 C 0.56692(16) 0.1506(2) 0.03676(12) 0.0397(6) Uani 1 1 d .
H38 H 0.5331 0.2168 0.0180 0.048 Uiso 1 1 calc R
C39 C 0.64641(16) 0.1319(2) 0.02880(10) 0.0322(5) Uani 1 1 d .
C40 C 0.67793(19) 0.2082(2) -0.01164(12) 0.0461(7) Uani 1 1 d .
H40A H 0.7239 0.2611 0.0104 0.069 Uiso 1 1 calc R
H40B H 0.6309 0.2574 -0.0353 0.069 Uiso 1 1 calc R
H40C H 0.6995 0.1556 -0.0363 0.069 Uiso 1 1 calc R
C41 C 0.44970(17) 0.0992(3) 0.07946(14) 0.0573(9) Uani 1 1 d .
H41A H 0.4229 0.0219 0.0833 0.086 Uiso 1 1 calc R
H41B H 0.4132 0.1432 0.0464 0.086 Uiso 1 1 calc R
H41C H 0.4572 0.1472 0.1142 0.086 Uiso 1 1 calc R
C42 C 0.71698(16) -0.1504(2) 0.12084(11) 0.0391(6) Uani 1 1 d .
H42A H 0.7146 -0.2143 0.0927 0.059 Uiso 1 1 calc R
H42B H 0.6940 -0.1809 0.1507 0.059 Uiso 1 1 calc R
H42C H 0.7763 -0.1251 0.1381 0.059 Uiso 1 1 calc R
C43 C 0.75053(15) 0.1351(2) 0.21324(11) 0.0340(5) Uani 1 1 d .
H43A H 0.7205 0.0723 0.1866 0.051 Uiso 1 1 calc R
H43B H 0.7173 0.2100 0.2056 0.051 Uiso 1 1 calc R
H43C H 0.7576 0.1089 0.2526 0.051 Uiso 1 1 calc R
C44 C 0.92624(14) 0.02061(19) 0.22941(9) 0.0246(4) Uani 1 1 d .
C45 C 1.00934(15) 0.0146(2) 0.22491(10) 0.0298(5) Uani 1 1 d .
H45 H 1.0288 0.0772 0.2054 0.036 Uiso 1 1 calc R
C46 C 1.06388(15) -0.0807(2) 0.24832(10) 0.0325(5) Uani 1 1 d .
H46 H 1.1203 -0.0818 0.2455 0.039 Uiso 1 1 calc R
C47 C 1.03593(15) -0.1738(2) 0.27569(10) 0.0328(5) Uani 1 1 d .
H47 H 1.0732 -0.2387 0.2920 0.039 Uiso 1 1 calc R
C48 C 0.95373(15) -0.1725(2) 0.27935(10) 0.0302(5) Uani 1 1 d .
H48 H 0.9340 -0.2372 0.2975 0.036 Uiso 1 1 calc R
C49 C 0.89984(14) -0.07627(19) 0.25641(9) 0.0256(5) Uani 1 1 d .
H49 H 0.8434 -0.0765 0.2592 0.031 Uiso 1 1 calc R

loop_
_atom_site_aniso_label
_atom_site_aniso_U_11
_atom_site_aniso_U_22
_atom_site_aniso_U_33
_atom_site_aniso_U_23
_atom_site_aniso_U_13
_atom_site_aniso_U_12
Fe1 0.02568(17) 0.01898(14) 0.01949(14) -0.00214(11) 0.00948(12) -0.00110(12)
Si1 0.0263(3) 0.0242(3) 0.0219(3) -0.0023(2) 0.0117(2) 0.0000(2)
N1 0.0431(12) 0.0211(9) 0.0281(10) -0.0057(7) 0.0096(9) -0.0062(8)
N2 0.0467(13) 0.0206(9) 0.0317(11) -0.0019(8) 0.0116(9) 0.0004(8)
N3 0.0241(10) 0.0219(8) 0.0229(9) -0.0048(7) 0.0102(7) -0.0026(7)
N4 0.0219(10) 0.0235(9) 0.0241(9) -0.0056(7) 0.0079(7) -0.0021(7)
C1 0.0353(13) 0.0243(11) 0.0254(11) -0.0023(8) 0.0138(10) -0.0028(9)
C2 0.0251(11) 0.0219(10) 0.0185(9) -0.0020(7) 0.0093(8) -0.0012(8)
C3 0.0380(13) 0.0229(10) 0.0287(11) 0.0019(8) 0.0179(10) -0.0015(9)
C4 0.0611(19) 0.0212(12) 0.0500(16) -0.0122(11) 0.0116(14) -0.0057(11)
C5 0.0642(19) 0.0195(11) 0.0487(16) -0.0076(11) 0.0148(14) -0.0009(11)
C6 0.0381(14) 0.0279(11) 0.0234(11) -0.0096(9) 0.0084(10) -0.0062(10)
C7 0.0424(15) 0.0365(13) 0.0291(12) -0.0126(10) 0.0119(11) -0.0161(11)
C8 0.0307(14) 0.0509(15) 0.0339(13) -0.0160(12) 0.0085(11) -0.0112(11)
C9 0.0368(15) 0.0420(14) 0.0294(12) -0.0118(10) 0.0059(10) -0.0022(11)
C10 0.0399(15) 0.0355(12) 0.0254(11) -0.0055(10) 0.0105(10) -0.0026(11)
C11 0.0344(13) 0.0281(11) 0.0258(11) -0.0111(9) 0.0112(10) -0.0046(9)
C12 0.0349(13) 0.0314(11) 0.0241(10) -0.0052(9) 0.0135(10) 0.0007(10)
C13 0.0411(17) 0.0663(19) 0.0431(16) -0.0038(14) 0.0083(13) 0.0064(14)
C14 0.0575(19) 0.0461(16) 0.0447(16) -0.0085(12) 0.0187(14) -0.0232(14)
C15 0.0494(16) 0.0200(10) 0.0296(12) 0.0000(9) 0.0120(11) 0.0041(10)
C16 0.0467(16) 0.0414(14) 0.0255(12) 0.0029(10) 0.0117(11) 0.0080(12)
C17 0.0507(18) 0.0502(16) 0.0337(14) 0.0064(12) 0.0147(12) 0.0133(13)
C18 0.064(2) 0.0371(14) 0.0299(13) 0.0078(10) 0.0125(13) 0.0214(13)
C19 0.075(2) 0.0311(13) 0.0327(14) 0.0120(10) 0.0230(14) 0.0131(13)
C20 0.0601(18) 0.0185(11) 0.0391(14) 0.0068(9) 0.0214(13) 0.0045(11)
C21 0.071(2) 0.0343(14) 0.0599(19) 0.0165(13) 0.0300(16) 0.0005(14)
C22 0.080(2) 0.062(2) 0.0297(14) 0.0106(13) 0.0080(15) 0.0277(17)
C23 0.053(2) 0.090(2) 0.0303(14) 0.0151(15) 0.0163(13) 0.0099(17)
C24 0.0325(13) 0.0247(11) 0.0273(11) -0.0109(9) 0.0136(10) -0.0032(9)
C25 0.0285(12) 0.0279(11) 0.0292(11) -0.0137(9) 0.0097(10) -0.0076(9)
C26 0.0241(11) 0.0244(10) 0.0202(10) -0.0036(8) 0.0104(8) -0.0025(8)
C27 0.0318(12) 0.0265(10) 0.0194(10) -0.0036(8) 0.0138(9) -0.0052(9)
C28 0.0375(14) 0.0306(12) 0.0229(10) -0.0032(9) 0.0122(10) -0.0105(10)
C29 0.0272(13) 0.0462(14) 0.0232(11) -0.0006(10) 0.0070(9) -0.0113(10)
C30 0.0273(13) 0.0393(13) 0.0279(12) 0.0055(10) 0.0094(10) 0.0016(10)
C31 0.0276(12) 0.0291(11) 0.0251(11) -0.0008(9) 0.0121(9) -0.0012(9)
C32 0.0376(15) 0.0283(12) 0.0447(14) 0.0017(10) 0.0173(12) 0.0031(10)
C33 0.0331(15) 0.0646(19) 0.0416(15) 0.0006(13) 0.0049(12) -0.0163(13)
C34 0.0220(11) 0.0279(11) 0.0254(11) -0.0069(8) 0.0080(9) -0.0006(8)
C35 0.0246(12) 0.0325(12) 0.0270(11) -0.0021(9) 0.0084(9) -0.0037(9)
C36 0.0266(13) 0.0474(14) 0.0349(13) -0.0095(11) 0.0135(11) -0.0084(11)
C37 0.0223(13) 0.0476(15) 0.0446(15) -0.0215(12) 0.0079(11) -0.0019(11)
C38 0.0298(14) 0.0369(14) 0.0465(15) -0.0101(11) 0.0026(12) 0.0091(11)
C39 0.0342(14) 0.0317(12) 0.0290(12) -0.0032(9) 0.0067(10) 0.0030(10)
C40 0.0574(19) 0.0354(14) 0.0452(16) 0.0101(12) 0.0149(14) 0.0061(12)
C41 0.0267(15) 0.071(2) 0.075(2) -0.0330(17) 0.0152(14) -0.0033(13)
C42 0.0363(15) 0.0390(14) 0.0441(15) 0.0106(11) 0.0153(12) -0.0002(11)
C43 0.0313(13) 0.0383(13) 0.0360(13) 0.0014(10) 0.0156(11) 0.0032(10)
C44 0.0276(12) 0.0279(11) 0.0198(10) -0.0063(8) 0.0094(9) -0.0010(9)
C45 0.0333(13) 0.0310(12) 0.0290(12) -0.0033(9) 0.0153(10) -0.0023(10)
C46 0.0258(13) 0.0386(13) 0.0342(13) -0.0084(10) 0.0107(10) 0.0014(10)
C47 0.0322(14) 0.0280(12) 0.0322(12) -0.0084(9) 0.0010(10) 0.0057(10)
C48 0.0321(13) 0.0267(11) 0.0296(12) 0.0004(9) 0.0058(10) -0.0010(9)
C49 0.0251(12) 0.0273(11) 0.0254(11) -0.0034(8) 0.0090(9) -0.0005(9)

loop_
_atom_type_symbol
_atom_type_description
_atom_type_scat_dispersion_real
_atom_type_scat_dispersion_imag
_atom_type_scat_source
C C 0.0033 0.0016 'International Tables Vol C Tables 4.2.6.8 and 6.1.1.4'
H H 0.0000 0.0000 'International Tables Vol C Tables 4.2.6.8 and 6.1.1.4'
N N 0.0061 0.0033 'International Tables Vol C Tables 4.2.6.8 and 6.1.1.4'
Si Si 0.0817 0.0704 'International Tables Vol C Tables 4.2.6.8 and 6.1.1.4'
Fe Fe 0.3463 0.8444 'International Tables Vol C Tables 4.2.6.8 and 6.1.1.4'

loop_
_geom_angle_atom_site_label_1
_geom_angle_atom_site_label_2
_geom_angle_atom_site_label_3
_geom_angle
C1 Fe1 C2 173.87(9)
C1 Fe1 C3 92.32(9)
C2 Fe1 C3 83.69(9)
C1 Fe1 Si1 91.02(7)
C2 Fe1 Si1 94.57(6)
C3 Fe1 Si1 154.66(7)
C43 Si1 C44 107.16(10)
C43 Si1 C12 100.86(11)
C44 Si1 C12 100.49(10)
C43 Si1 Fe1 122.39(8)
C44 Si1 Fe1 111.03(7)
C12 Si1 Fe1 112.37(8)
C1 N1 C4 111.4(2)
C1 N1 C6 126.87(18)
C4 N1 C6 121.7(2)
C1 N2 C5 112.0(2)
C1 N2 C15 125.81(18)
C5 N2 C15 122.14(19)
C2 N3 C24 111.98(18)
C2 N3 C26 120.71(16)
C24 N3 C26 127.31(18)
C2 N4 C25 111.32(18)
C2 N4 C34 125.36(17)
C25 N4 C34 123.29(17)
N2 C1 N1 102.29(18)
N2 C1 Fe1 127.13(17)
N1 C1 Fe1 130.58(16)
N4 C2 N3 102.61(16)
N4 C2 Fe1 135.64(16)
N3 C2 Fe1 120.68(15)
C27 C3 Fe1 99.49(14)
C27 C3 H3A 111.9
Fe1 C3 H3A 111.9
C27 C3 H3B 111.9
Fe1 C3 H3B 111.9
H3A C3 H3B 109.6
C5 C4 N1 107.4(2)
C5 C4 H4 126.3
N1 C4 H4 126.3
C4 C5 N2 106.9(2)
C4 C5 H5 126.6
N2 C5 H5 126.6
C7 C6 C11 122.5(2)
C7 C6 N1 118.6(2)
C11 C6 N1 118.7(2)
C8 C7 C6 117.5(2)
C8 C7 C14 120.3(2)
C6 C7 C14 122.2(2)
C9 C8 C7 122.2(2)
C9 C8 H8 118.9
C7 C8 H8 118.9
C8 C9 C10 118.2(2)
C8 C9 C13 121.5(3)
C10 C9 C13 120.2(3)
C9 C10 C11 122.3(2)
C9 C10 H10 118.9
C11 C10 H10 118.9
C10 C11 C6 117.2(2)
C10 C11 C12 120.9(2)
C6 C11 C12 121.7(2)
C11 C12 Si1 110.41(15)
C11 C12 H12A 109.6
Si1 C12 H12A 109.6
C11 C12 H12B 109.6
Si1 C12 H12B 109.6
H12A C12 H12B 108.1
C9 C13 H13A 109.5
C9 C13 H13B 109.5
H13A C13 H13B 109.5
C9 C13 H13C 109.5
H13A C13 H13C 109.5
H13B C13 H13C 109.5
C7 C14 H14A 109.5
C7 C14 H14B 109.5
H14A C14 H14B 109.5
C7 C14 H14C 109.5
H14A C14 H14C 109.5
H14B C14 H14C 109.5
C16 C15 C20 121.8(2)
C16 C15 N2 118.7(2)
C20 C15 N2 119.2(2)
C17 C16 C15 118.2(2)
C17 C16 C23 120.6(3)
C15 C16 C23 121.2(2)
C18 C17 C16 121.8(3)
C18 C17 H17 119.1
C16 C17 H17 119.1
C19 C18 C17 118.3(3)
C19 C18 C22 121.6(3)
C17 C18 C22 120.1(3)
C18 C19 C20 122.5(2)
C18 C19 H19 118.8
C20 C19 H19 118.8
C19 C20 C15 117.5(3)
C19 C20 C21 119.8(2)
C15 C20 C21 122.7(3)
C20 C21 H21A 109.5
C20 C21 H21B 109.5
H21A C21 H21B 109.5
C20 C21 H21C 109.5
H21A C21 H21C 109.5
H21B C21 H21C 109.5
C18 C22 H22A 109.5
C18 C22 H22B 109.5
H22A C22 H22B 109.5
C18 C22 H22C 109.5
H22A C22 H22C 109.5
H22B C22 H22C 109.5
C16 C23 H23A 109.5
C16 C23 H23B 109.5
H23A C23 H23B 109.5
C16 C23 H23C 109.5
H23A C23 H23C 109.5
H23B C23 H23C 109.5
C25 C24 N3 106.54(19)
C25 C24 H24 126.7
N3 C24 H24 126.7
C24 C25 N4 107.49(18)
C24 C25 H25 126.3
N4 C25 H25 126.3
C31 C26 C27 123.3(2)
C31 C26 N3 120.66(18)
C27 C26 N3 115.78(18)
C28 C27 C26 116.0(2)
C28 C27 C3 122.6(2)
C26 C27 C3 121.3(2)
C29 C28 C27 122.4(2)
C29 C28 H28 118.8
C27 C28 H28 118.8
C30 C29 C28 118.8(2)
C30 C29 C33 120.5(2)
C28 C29 C33 120.7(2)
C29 C30 C31 121.9(2)
C29 C30 H30 119.1
C31 C30 H30 119.1
C26 C31 C30 117.5(2)
C26 C31 C32 123.1(2)
C30 C31 C32 119.3(2)
C31 C32 H32A 109.5
C31 C32 H32B 109.5
H32A C32 H32B 109.5
C31 C32 H32C 109.5
H32A C32 H32C 109.5
H32B C32 H32C 109.5
C29 C33 H33A 109.5
C29 C33 H33B 109.5
H33A C33 H33B 109.5
C29 C33 H33C 109.5
H33A C33 H33C 109.5
H33B C33 H33C 109.5
C39 C34 C35 121.8(2)
C39 C34 N4 119.5(2)
C35 C34 N4 118.61(19)
C36 C35 C34 117.9(2)
C36 C35 C42 120.9(2)
C34 C35 C42 121.2(2)
C37 C36 C35 121.7(2)
C37 C36 H36 119.1
C35 C36 H36 119.1
C38 C37 C36 118.7(2)
C38 C37 C41 121.3(3)
C36 C37 C41 120.0(3)
C37 C38 C39 122.2(2)
C37 C38 H38 118.9
C39 C38 H38 118.9
C38 C39 C34 117.6(2)
C38 C39 C40 122.1(2)
C34 C39 C40 120.3(2)
C39 C40 H40A 109.5
C39 C40 H40B 109.5
H40A C40 H40B 109.5
C39 C40 H40C 109.5
H40A C40 H40C 109.5
H40B C40 H40C 109.5
C37 C41 H41A 109.5
C37 C41 H41B 109.5
H41A C41 H41B 109.5
C37 C41 H41C 109.5
H41A C41 H41C 109.5
H41B C41 H41C 109.5
C35 C42 H42A 109.5
C35 C42 H42B 109.5
H42A C42 H42B 109.5
C35 C42 H42C 109.5
H42A C42 H42C 109.5
H42B C42 H42C 109.5
Si1 C43 H43A 109.5
Si1 C43 H43B 109.5
H43A C43 H43B 109.5
Si1 C43 H43C 109.5
H43A C43 H43C 109.5
H43B C43 H43C 109.5
C49 C44 C45 116.7(2)
C49 C44 Si1 124.07(17)
C45 C44 Si1 119.10(17)
C46 C45 C44 121.6(2)
C46 C45 H45 119.2
C44 C45 H45 119.2
C47 C46 C45 119.9(2)
C47 C46 H46 120.0
C45 C46 H46 120.0
C48 C47 C46 119.9(2)
C48 C47 H47 120.1
C46 C47 H47 120.1
C47 C48 C49 119.9(2)
C47 C48 H48 120.0
C49 C48 H48 120.0
C48 C49 C44 121.9(2)
C48 C49 H49 119.0
C44 C49 H49 119.0

loop_
_geom_bond_atom_site_label_1
_geom_bond_atom_site_label_2
_geom_bond_distance
Fe1 C1 1.943(2)
Fe1 C2 1.968(2)
Fe1 C3 2.082(2)
Fe1 Si1 2.3963(7)
Si1 C43 1.903(2)
Si1 C44 1.910(2)
Si1 C12 1.940(2)
N1 C1 1.384(3)
N1 C4 1.392(3)
N1 C6 1.433(3)
N2 C1 1.374(3)
N2 C5 1.393(3)
N2 C15 1.436(3)
N3 C2 1.375(3)
N3 C24 1.389(3)
N3 C26 1.433(3)
N4 C2 1.373(3)
N4 C25 1.392(3)
N4 C34 1.430(3)
C3 C27 1.476(3)
C3 H3A 0.9900
C3 H3B 0.9900
C4 C5 1.329(4)
C4 H4 0.9500
C5 H5 0.9500
C6 C7 1.395(3)
C6 C11 1.395(3)
C7 C8 1.395(4)
C7 C14 1.510(4)
C8 C9 1.383(4)
C8 H8 0.9500
C9 C10 1.391(4)
C9 C13 1.503(4)
C10 C11 1.395(3)
C10 H10 0.9500
C11 C12 1.498(3)
C12 H12A 0.9900
C12 H12B 0.9900
C13 H13A 0.9800
C13 H13B 0.9800
C13 H13C 0.9800
C14 H14A 0.9800
C14 H14B 0.9800
C14 H14C 0.9800
C15 C16 1.394(4)
C15 C20 1.395(3)
C16 C17 1.392(3)
C16 C23 1.506(4)
C17 C18 1.387(4)
C17 H17 0.9500
C18 C19 1.382(4)
C18 C22 1.515(4)
C19 C20 1.395(4)
C19 H19 0.9500
C20 C21 1.505(4)
C21 H21A 0.9800
C21 H21B 0.9800
C21 H21C 0.9800
C22 H22A 0.9800
C22 H22B 0.9800
C22 H22C 0.9800
C23 H23A 0.9800
C23 H23B 0.9800
C23 H23C 0.9800
C24 C25 1.331(3)
C24 H24 0.9500
C25 H25 0.9500
C26 C31 1.391(3)
C26 C27 1.409(3)
C27 C28 1.403(3)
C28 C29 1.392(3)
C28 H28 0.9500
C29 C30 1.382(3)
C29 C33 1.517(3)
C30 C31 1.396(3)
C30 H30 0.9500
C31 C32 1.509(3)
C32 H32A 0.9800
C32 H32B 0.9800
C32 H32C 0.9800
C33 H33A 0.9800
C33 H33B 0.9800
C33 H33C 0.9800
C34 C39 1.393(3)
C34 C35 1.400(3)
C35 C36 1.389(3)
C35 C42 1.509(3)
C36 C37 1.385(4)
C36 H36 0.9500
C37 C38 1.378(4)
C37 C41 1.510(4)
C38 C39 1.393(4)
C38 H38 0.9500
C39 C40 1.507(4)
C40 H40A 0.9800
C40 H40B 0.9800
C40 H40C 0.9800
C41 H41A 0.9800
C41 H41B 0.9800
C41 H41C 0.9800
C42 H42A 0.9800
C42 H42B 0.9800
C42 H42C 0.9800
C43 H43A 0.9800
C43 H43B 0.9800
C43 H43C 0.9800
C44 C49 1.396(3)
C44 C45 1.404(3)
C45 C46 1.392(3)
C45 H45 0.9500
C46 C47 1.382(4)
C46 H46 0.9500
C47 C48 1.380(3)
C47 H47 0.9500
C48 C49 1.391(3)
C48 H48 0.9500
C49 H49 0.9500

loop_
_geom_torsion_atom_site_label_1
_geom_torsion_atom_site_label_2
_geom_torsion_atom_site_label_3
_geom_torsion_atom_site_label_4
_geom_torsion
C1 Fe1 Si1 C43 101.42(12)
C2 Fe1 Si1 C43 -76.07(11)
C3 Fe1 Si1 C43 -160.98(17)
C1 Fe1 Si1 C44 -130.40(10)
C2 Fe1 Si1 C44 52.11(9)
C3 Fe1 Si1 C44 -32.79(17)
C1 Fe1 Si1 C12 -18.73(11)
C2 Fe1 Si1 C12 163.77(10)
C3 Fe1 Si1 C12 78.87(17)
C5 N2 C1 N1 -0.8(3)
C15 N2 C1 N1 178.2(2)
C5 N2 C1 Fe1 179.65(19)
C15 N2 C1 Fe1 -1.4(4)
C4 N1 C1 N2 1.0(3)
C6 N1 C1 N2 -179.7(2)
C4 N1 C1 Fe1 -179.5(2)
C6 N1 C1 Fe1 -0.1(4)
C2 Fe1 C1 N2 32.7(10)
C3 Fe1 C1 N2 82.0(2)
Si1 Fe1 C1 N2 -123.2(2)
C2 Fe1 C1 N1 -146.8(8)
C3 Fe1 C1 N1 -97.5(2)
Si1 Fe1 C1 N1 57.4(2)
C25 N4 C2 N3 -1.9(2)
C34 N4 C2 N3 176.34(19)
C25 N4 C2 Fe1 165.72(18)
C34 N4 C2 Fe1 -16.0(3)
C24 N3 C2 N4 2.3(2)
C26 N3 C2 N4 -177.42(17)
C24 N3 C2 Fe1 -167.63(15)
C26 N3 C2 Fe1 12.6(3)
C1 Fe1 C2 N4 -77.2(9)
C3 Fe1 C2 N4 -126.8(2)
Si1 Fe1 C2 N4 78.6(2)
C1 Fe1 C2 N3 88.8(9)
C3 Fe1 C2 N3 39.15(17)
Si1 Fe1 C2 N3 -115.46(16)
C1 Fe1 C3 C27 115.31(15)
C2 Fe1 C3 C27 -69.35(14)
Si1 Fe1 C3 C27 18.0(2)
C1 N1 C4 C5 -0.9(3)
C6 N1 C4 C5 179.8(2)
N1 C4 C5 N2 0.3(3)
C1 N2 C5 C4 0.3(3)
C15 N2 C5 C4 -178.7(3)
C1 N1 C6 C7 111.4(3)
C4 N1 C6 C7 -69.3(3)
C1 N1 C6 C11 -72.8(3)
C4 N1 C6 C11 106.5(3)
C11 C6 C7 C8 2.7(3)
N1 C6 C7 C8 178.4(2)
C11 C6 C7 C14 -176.4(2)
N1 C6 C7 C14 -0.7(3)
C6 C7 C8 C9 -2.6(4)
C14 C7 C8 C9 176.6(2)
C7 C8 C9 C10 0.6(4)
C7 C8 C9 C13 178.6(2)
C8 C9 C10 C11 1.5(3)
C13 C9 C10 C11 -176.6(2)
C9 C10 C11 C6 -1.3(3)
C9 C10 C11 C12 173.6(2)
C7 C6 C11 C10 -0.8(3)
N1 C6 C11 C10 -176.49(19)
C7 C6 C11 C12 -175.8(2)
N1 C6 C11 C12 8.6(3)
C10 C11 C12 Si1 -100.0(2)
C6 C11 C12 Si1 74.7(2)
C43 Si1 C12 C11 173.39(16)
C44 Si1 C12 C11 63.46(18)
Fe1 Si1 C12 C11 -54.64(17)
C1 N2 C15 C16 84.9(3)
C5 N2 C15 C16 -96.3(3)
C1 N2 C15 C20 -99.8(3)
C5 N2 C15 C20 79.0(3)
C20 C15 C16 C17 1.2(4)
N2 C15 C16 C17 176.3(2)
C20 C15 C16 C23 -178.6(2)
N2 C15 C16 C23 -3.5(4)
C15 C16 C17 C18 -0.9(4)
C23 C16 C17 C18 178.9(3)
C16 C17 C18 C19 0.5(4)
C16 C17 C18 C22 178.6(3)
C17 C18 C19 C20 -0.4(4)
C22 C18 C19 C20 -178.5(2)
C18 C19 C20 C15 0.7(4)
C18 C19 C20 C21 -179.4(2)
C16 C15 C20 C19 -1.1(3)
N2 C15 C20 C19 -176.2(2)
C16 C15 C20 C21 179.0(2)
N2 C15 C20 C21 3.9(3)
C2 N3 C24 C25 -1.9(3)
C26 N3 C24 C25 177.8(2)
N3 C24 C25 N4 0.6(3)
C2 N4 C25 C24 0.8(3)
C34 N4 C25 C24 -177.5(2)
C2 N3 C26 C31 130.9(2)
C24 N3 C26 C31 -48.8(3)
C2 N3 C26 C27 -43.6(3)
C24 N3 C26 C27 136.7(2)
C31 C26 C27 C28 -0.6(3)
N3 C26 C27 C28 173.72(18)
C31 C26 C27 C3 -177.6(2)
N3 C26 C27 C3 -3.3(3)
Fe1 C3 C27 C28 -113.0(2)
Fe1 C3 C27 C26 63.8(2)
C26 C27 C28 C29 1.6(3)
C3 C27 C28 C29 178.5(2)
C27 C28 C29 C30 -0.4(3)
C27 C28 C29 C33 179.3(2)
C28 C29 C30 C31 -1.8(4)
C33 C29 C30 C31 178.5(2)
C27 C26 C31 C30 -1.4(3)
N3 C26 C31 C30 -175.51(19)
C27 C26 C31 C32 175.4(2)
N3 C26 C31 C32 1.3(3)
C29 C30 C31 C26 2.7(3)
C29 C30 C31 C32 -174.2(2)
C2 N4 C34 C39 76.9(3)
C25 N4 C34 C39 -105.0(2)
C2 N4 C34 C35 -105.8(2)
C25 N4 C34 C35 72.2(3)
C39 C34 C35 C36 -2.5(3)
N4 C34 C35 C36 -179.68(19)
C39 C34 C35 C42 178.0(2)
N4 C34 C35 C42 0.8(3)
C34 C35 C36 C37 0.6(3)
C42 C35 C36 C37 -179.8(2)
C35 C36 C37 C38 0.9(4)
C35 C36 C37 C41 -179.1(2)
C36 C37 C38 C39 -0.7(4)
C41 C37 C38 C39 179.3(2)
C37 C38 C39 C34 -1.1(4)
C37 C38 C39 C40 175.8(2)
C35 C34 C39 C38 2.7(3)
N4 C34 C39 C38 179.9(2)
C35 C34 C39 C40 -174.2(2)
N4 C34 C39 C40 3.0(3)
C43 Si1 C44 C49 -6.9(2)
C12 Si1 C44 C49 98.02(19)
Fe1 Si1 C44 C49 -142.91(16)
C43 Si1 C44 C45 177.55(17)
C12 Si1 C44 C45 -77.53(18)
Fe1 Si1 C44 C45 41.55(18)
C49 C44 C45 C46 -2.6(3)
Si1 C44 C45 C46 173.30(17)
C44 C45 C46 C47 1.4(3)
C45 C46 C47 C48 0.5(3)
C46 C47 C48 C49 -1.2(3)
C47 C48 C49 C44 0.0(3)
C45 C44 C49 C48 1.9(3)
Si1 C44 C49 C48 -173.77(16)
